data_4502078
loop_
_publ_author_name
'Mouchaham, Georges'
'Roques, Nans'
'Imaz, Inhar'
'Duhayon, Carine'
'Sutter, Jean-Pascal'

_publ_section_title
;
 Driving the Assembling of Zirconium Tetraoxalate Metallotectons and
 Benzimidazolium Cations: From Three Dimensional Hydrogen-Bonded Compact
 Architectures to Open-Frameworks
;
_journal_issue 11
_journal_name_full 'Crystal Growth &amp; Design'
_journal_page_first 4906
_journal_paper_doi 10.1021/cg1009785
_journal_volume 10
_journal_year 2010
_chemical_formula_moiety 'C14 O28 Zr2, 6(C8 H9 N2), 3(H2 O)'
_chemical_formula_sum 'C62 H60 N12 O31 Zr2'
_chemical_formula_weight 1651.66
_space_group_IT_number 2
_symmetry_cell_setting triclinic
_symmetry_space_group_name_Hall '-P 1'
_symmetry_space_group_name_H-M 'P -1'
_atom_sites_solution_hydrogens geom
_atom_sites_solution_primary direct
_cell_angle_alpha 81.800(3)
_cell_angle_beta 87.425(3)
_cell_angle_gamma 81.500(3)
_cell_formula_units_Z 1
_cell_length_a 10.7023(4)
_cell_length_b 11.0948(4)
_cell_length_c 14.2396(6)
_cell_measurement_reflns_used 7651
_cell_measurement_temperature 180
_cell_measurement_theta_max 29
_cell_measurement_theta_min 3
_cell_volume 1654.65(11)
_computing_cell_refinement 'CrysAlis RED, (Oxford Diffraction, 2002)'
_computing_data_collection 'Xcalibur, (Oxford Diffraction, 2002)'
_computing_data_reduction 'CrysAlis RED, (Oxford Diffraction, 2002)'
_computing_molecular_graphics 'CAMERON (Watkin et al., 1996)'
_computing_publication_material 'CRYSTALS (Betteridge et al., 2003)'
_computing_structure_refinement 'CRYSTALS (Betteridge et al., 2003)'
_computing_structure_solution 'SIR92 (Altomare et al., 1994)'
_diffrn_ambient_temperature 180
_diffrn_measured_fraction_theta_full 0.995
_diffrn_measured_fraction_theta_max 0.986
_diffrn_measurement_device Area
_diffrn_measurement_device_type 'Oxford Diffraction XCALIBUR'
_diffrn_measurement_method '\f & \w scans'
_diffrn_radiation_monochromator graphite
_diffrn_radiation_type 'Mo K\a'
_diffrn_radiation_wavelength 0.71073
_diffrn_reflns_av_R_equivalents 0.040
_diffrn_reflns_limit_h_max 14
_diffrn_reflns_limit_h_min -13
_diffrn_reflns_limit_k_max 14
_diffrn_reflns_limit_k_min -15
_diffrn_reflns_limit_l_max 19
_diffrn_reflns_limit_l_min -19
_diffrn_reflns_number 15641
_diffrn_reflns_theta_full 27.081
_diffrn_reflns_theta_max 29.119
_diffrn_reflns_theta_min 2.719
_diffrn_standards_number 0
_exptl_absorpt_coefficient_mu 0.419
_exptl_absorpt_correction_T_max 0.90
_exptl_absorpt_correction_T_min 0.82
_exptl_absorpt_correction_type multi-scan
_exptl_absorpt_process_details 'Blessing, acta cryst. (1995), a51, 33-38'
_exptl_crystal_colour colorless
_exptl_crystal_density_diffrn 1.657
_exptl_crystal_density_method 'not measured'
_exptl_crystal_description block
_exptl_crystal_F_000 842
_exptl_crystal_size_max 0.250
_exptl_crystal_size_mid 0.250
_exptl_crystal_size_min 0.250
_refine_diff_density_max 1.46
_refine_diff_density_min -0.70
_refine_ls_extinction_method None
_refine_ls_goodness_of_fit_ref 1.1914
_refine_ls_hydrogen_treatment constr
_refine_ls_matrix_type full
_refine_ls_number_parameters 487
_refine_ls_number_reflns 5909
_refine_ls_number_restraints 0
_refine_ls_R_factor_all 0.0674
_refine_ls_R_factor_gt 0.0394
_refine_ls_shift/su_max 0.0005356
_refine_ls_shift/su_mean 2.0625360
_refine_ls_structure_factor_coef F
_refine_ls_weighting_details
;
 Method, part 1, Chebychev polynomial, (Watkin, 1994, Prince, 1982) 
 [weight] = 1.0/[A~0~*T~0~(x)+A~1~*T~1~(x) ... +A~n-1~]*T~n-1~(x)] 
 where A~i~ are the Chebychev coefficients listed below and x= Fcalc/Fmax 
 Method = Robust Weighting (Prince, 1982) 
 W = [weight] * [1-(deltaF/6*sigmaF)^2^]^2^ 
 A~i~ are: 
 3.91 -1.69 3.19 
;
_refine_ls_weighting_scheme calc
_refine_ls_wR_factor_all 0.0376
_refine_ls_wR_factor_gt 0.0334
_refine_ls_wR_factor_ref 0.0325
_reflns_limit_h_max 14
_reflns_limit_h_min -14
_reflns_limit_k_max 15
_reflns_limit_k_min -14
_reflns_limit_l_max 19
_reflns_limit_l_min 0
_reflns_number_gt 6482
_reflns_number_total 8771
_reflns_threshold_expression I>2.0\s(I)
_oxford_refine_ls_r_factor_ref 0.0359
_oxford_reflns_number_all 8747
_oxford_reflns_threshold_expression_ref I>3.0\s(I)
_cod_data_source_file cg1009785_si_007.cif
_cod_data_source_block 1
_cod_depositor_comments
;
The following automatic conversions were performed:

'_symmetry_cell_setting' value 'Triclinic' changed to 'triclinic'
according to /home/saulius/struct/CIF-dictionaries/cif_core.dic
dictionary named 'cif_core.dic' version 2.4.2 from 2011-04-26.

Automatic conversion script
Id: cif_fix_values 1715 2011-07-08 13:25:40Z adriana 

The following automatic conversions were performed:

data name '_diffrn_measurement_device-type' was replaced with
'_diffrn_measurement_device_type' as specified in the replacement
file 'data/replacement-values/replacement_tags.lst'.

Automatic conversion script
Id: cif_correct_tags 9268 2022-04-12 08:56:07Z antanas 
;
_cod_original_sg_symbol_Hall '-P 1 '
_cod_original_sg_symbol_H-M 'P -1 '
_cod_database_code 4502078

loop_
_symmetry_equiv_pos_as_xyz
x,y,z
-x,-y,-z

loop_
_atom_site_label
_atom_site_type_symbol
_atom_site_fract_x
_atom_site_fract_y
_atom_site_fract_z
_atom_site_U_iso_or_equiv
_atom_site_occupancy
_atom_site_adp_type
_atom_site_refinement_flags_posn
N1 N 0.2936(2) 0.0940(2) 0.10468(16) 0.0304 1.0000 Uani .
N2 N 0.3302(2) -0.0779(2) 0.04634(15) 0.0285 1.0000 Uani .
N3 N 0.91092(19) 0.11747(18) 0.79323(14) 0.0225 1.0000 Uani .
N4 N 0.8295(2) 0.29778(18) 0.82554(14) 0.0238 1.0000 Uani .
N5 N 0.8678(2) 0.5286(2) 0.62279(16) 0.0296 1.0000 Uani .
N6 N 1.0509(2) 0.4781(2) 0.68769(16) 0.0368 1.0000 Uani .
C1 C 0.8890(2) 0.15602(19) 0.09971(15) 0.0168 1.0000 Uani .
C2 C 0.9490(2) 0.2091(2) 0.17820(16) 0.0188 1.0000 Uani .
C3 C 0.5839(3) 0.3444(2) 0.27476(18) 0.0276 1.0000 Uani .
C4 C 0.6500(2) 0.4490(2) 0.30141(16) 0.0212 1.0000 Uani .
C5 C 0.8661(2) 0.6296(2) 0.01500(17) 0.0203 1.0000 Uani .
C6 C 0.8094(2) 0.5860(2) -0.06944(16) 0.0179 1.0000 Uani .
C7 C 0.5008(2) 0.43866(18) -0.01869(15) 0.0148 1.0000 Uani .
C8 C 0.4356(3) -0.0723(2) 0.09845(17) 0.0261 1.0000 Uani .
C9 C 0.5468(3) -0.1508(2) 0.1162(2) 0.0318 1.0000 Uani .
C10 C 0.6329(3) -0.1157(3) 0.1734(2) 0.0346 1.0000 Uani .
C11 C 0.6084(3) -0.0055(3) 0.2125(2) 0.0355 1.0000 Uani .
C12 C 0.4975(3) 0.0725(3) 0.1942(2) 0.0326 1.0000 Uani .
C13 C 0.4116(3) 0.0380(2) 0.13570(18) 0.0263 1.0000 Uani .
C14 C 0.2484(3) 0.0220(2) 0.05108(19) 0.0308 1.0000 Uani .
C15 C 0.7073(4) 0.0181(4) 0.2813(3) 0.0552 1.0000 Uani .
C16 C 0.7524(2) 0.2686(2) 0.75901(16) 0.0199 1.0000 Uani .
C17 C 0.6431(3) 0.3304(3) 0.7173(2) 0.0318 1.0000 Uani .
C18 C 0.5898(3) 0.2713(3) 0.6540(2) 0.0399 1.0000 Uani .
C19 C 0.6419(3) 0.1543(3) 0.63231(19) 0.0372 1.0000 Uani .
C20 C 0.7501(3) 0.0938(2) 0.67506(17) 0.0276 1.0000 Uani .
C21 C 0.8045(2) 0.1531(2) 0.73833(15) 0.0179 1.0000 Uani .
C22 C 0.9214(2) 0.2055(2) 0.84484(17) 0.0255 1.0000 Uani .
C23 C 0.5764(4) 0.0954(4) 0.5625(3) 0.0660 1.0000 Uani .
C24 C 1.0401(3) 0.3892(3) 0.63079(19) 0.0316 1.0000 Uani .
C25 C 1.1206(3) 0.2872(3) 0.6097(3) 0.0478 1.0000 Uani .
C26 C 1.0773(3) 0.2183(3) 0.5495(3) 0.0500 1.0000 Uani .
C27 C 0.9579(3) 0.2475(3) 0.5090(2) 0.0379 1.0000 Uani .
C28 C 0.8789(3) 0.3517(2) 0.52818(18) 0.0287 1.0000 Uani .
C29 C 0.9223(2) 0.4212(2) 0.59009(17) 0.0244 1.0000 Uani .
C30 C 0.9480(3) 0.5594(3) 0.68064(19) 0.0348 1.0000 Uani .
C31 C 0.9145(5) 0.1658(4) 0.4454(3) 0.0614 1.0000 Uani .
O1 O 0.80375(15) 0.23340(14) 0.05425(11) 0.0182 1.0000 Uani .
O2 O 0.90123(16) 0.32057(14) 0.18456(12) 0.0221 1.0000 Uani .
O3 O 0.92115(17) 0.04998(15) 0.08674(13) 0.0274 1.0000 Uani .
O4 O 1.03161(17) 0.14549(16) 0.22615(12) 0.0270 1.0000 Uani .
O5 O 0.61699(17) 0.31731(15) 0.19136(12) 0.0247 1.0000 Uani .
O6 O 0.72027(15) 0.49269(14) 0.23404(11) 0.0198 1.0000 Uani .
O7 O 0.5114(3) 0.2949(2) 0.32916(17) 0.0546 1.0000 Uani .
O8 O 0.63316(19) 0.48034(19) 0.38017(13) 0.0345 1.0000 Uani .
O9 O 0.86144(16) 0.55497(15) 0.09199(11) 0.0225 1.0000 Uani .
O10 O 0.78841(16) 0.47294(14) -0.05046(11) 0.0205 1.0000 Uani .
O11 O 0.90920(19) 0.72664(17) 0.00433(13) 0.0304 1.0000 Uani .
O12 O 0.78594(18) 0.65435(16) -0.14290(12) 0.0279 1.0000 Uani .
O13 O 0.59081(15) 0.35794(14) 0.00421(12) 0.0193 1.0000 Uani .
O14 O 0.58952(15) 0.56792(14) 0.07037(11) 0.0191 1.0000 Uani .
O15 O 0.64687(19) 0.6148(2) 0.53409(15) 0.0428 1.0000 Uani .
O16 O 0.2533(5) 0.2126(5) 0.3428(4) 0.0551 0.5000 Uani .
Zr1 Zr 0.74348(2) 0.41081(2) 0.099690(16) 0.0129 1.0000 Uani .
H91 H 0.5639 -0.2240 0.0912 0.0378 1.0000 Uiso R
H101 H 0.7215 -0.1695 0.1885 0.0354 1.0000 Uiso R
H121 H 0.4799 0.1458 0.2196 0.0386 1.0000 Uiso R
H141 H 0.1696 0.0385 0.0220 0.0380 1.0000 Uiso R
H153 H 0.7097 0.1096 0.2778 0.0855 1.0000 Uiso R
H152 H 0.6840 -0.0148 0.3490 0.0857 1.0000 Uiso R
H151 H 0.7946 -0.0221 0.2657 0.0858 1.0000 Uiso R
H171 H 0.6079 0.4076 0.7306 0.0382 1.0000 Uiso R
H181 H 0.5169 0.3110 0.6232 0.0470 1.0000 Uiso R
H201 H 0.7860 0.0173 0.6627 0.0329 1.0000 Uiso R
H221 H 0.9838 0.2020 0.8888 0.0311 1.0000 Uiso R
H233 H 0.6137 0.0118 0.5627 0.0980 1.0000 Uiso R
H232 H 0.4887 0.0987 0.5796 0.0982 1.0000 Uiso R
H231 H 0.5837 0.1369 0.4993 0.0981 1.0000 Uiso R
H251 H 1.1999 0.2665 0.6352 0.0562 1.0000 Uiso R
H261 H 1.1319 0.1484 0.5328 0.0603 1.0000 Uiso R
H281 H 0.7990 0.3734 0.5008 0.0330 1.0000 Uiso R
H301 H 0.9336 0.6296 0.7122 0.0432 1.0000 Uiso R
H313 H 0.8436 0.2095 0.4083 0.0934 1.0000 Uiso R
H312 H 0.9815 0.1400 0.4015 0.0932 1.0000 Uiso R
H311 H 0.8888 0.0918 0.4819 0.0934 1.0000 Uiso R
H51 H 0.7952 0.5689 0.6066 0.0357 1.0000 Uiso R
H21 H 0.3179 -0.1405 0.0183 0.0355 1.0000 Uiso R
H31 H 0.9542 0.0451 0.8001 0.0279 1.0000 Uiso R
H61 H 1.1161 0.4832 0.7200 0.0452 1.0000 Uiso R
H41 H 0.8122 0.3576 0.8575 0.0284 1.0000 Uiso R
H11 H 0.2536 0.1608 0.1205 0.0376 1.0000 Uiso R
H154 H 0.6287 0.5734 0.4941 0.0635 1.0000 Uiso R
H155 H 0.5818 0.6224 0.5675 0.0639 1.0000 Uiso R

loop_
_atom_site_aniso_label
_atom_site_aniso_U_11
_atom_site_aniso_U_22
_atom_site_aniso_U_33
_atom_site_aniso_U_23
_atom_site_aniso_U_13
_atom_site_aniso_U_12
N1 0.0418(13) 0.0191(10) 0.0320(12) -0.0050(8) 0.0027(10) -0.0099(9)
N2 0.0446(13) 0.0241(10) 0.0214(10) -0.0060(8) 0.0003(9) -0.0175(9)
N3 0.0228(10) 0.0188(9) 0.0233(10) -0.0007(8) -0.0020(8) 0.0036(7)
N4 0.0347(11) 0.0198(9) 0.0185(10) -0.0059(8) -0.0005(8) -0.0065(8)
N5 0.0288(11) 0.0355(12) 0.0275(11) -0.0092(9) -0.0053(9) -0.0080(9)
N6 0.0347(13) 0.0516(15) 0.0269(12) 0.0036(10) -0.0139(10) -0.0203(11)
C1 0.0169(10) 0.0148(9) 0.0181(10) -0.0020(8) -0.0011(8) 0.0001(8)
C2 0.0177(10) 0.0169(10) 0.0214(11) -0.0034(8) -0.0004(8) -0.0002(8)
C3 0.0341(14) 0.0259(12) 0.0251(12) -0.0101(10) 0.0038(10) -0.0065(10)
C4 0.0197(11) 0.0229(11) 0.0205(11) -0.0074(9) -0.0039(9) 0.0039(9)
C5 0.0199(11) 0.0186(10) 0.0229(11) -0.0039(8) -0.0045(9) -0.0026(8)
C6 0.0188(10) 0.0167(10) 0.0188(11) -0.0047(8) -0.0004(8) -0.0018(8)
C7 0.0150(10) 0.0127(9) 0.0171(10) -0.0034(8) -0.0027(8) -0.0007(7)
C8 0.0377(14) 0.0226(11) 0.0218(12) -0.0056(9) 0.0039(10) -0.0161(10)
C9 0.0425(16) 0.0260(13) 0.0308(14) -0.0112(10) 0.0081(12) -0.0137(11)
C10 0.0364(15) 0.0337(14) 0.0351(15) -0.0059(11) 0.0041(12) -0.0098(12)
C11 0.0350(15) 0.0435(16) 0.0342(15) -0.0140(12) 0.0082(12) -0.0196(13)
C12 0.0416(15) 0.0303(13) 0.0333(14) -0.0175(11) 0.0100(12) -0.0198(12)
C13 0.0360(14) 0.0222(11) 0.0237(12) -0.0058(9) 0.0060(10) -0.0133(10)
C14 0.0421(15) 0.0266(12) 0.0245(13) 0.0021(10) -0.0014(11) -0.0130(11)
C15 0.051(2) 0.055(2) 0.062(2) -0.0059(18) -0.0144(18) -0.0109(17)
C16 0.0242(11) 0.0174(10) 0.0179(11) -0.0009(8) -0.0016(9) -0.0034(8)
C17 0.0278(13) 0.0285(13) 0.0343(14) 0.0028(11) -0.0053(11) 0.0066(10)
C18 0.0293(14) 0.0497(17) 0.0367(16) 0.0093(13) -0.0155(12) -0.0029(13)
C19 0.0432(16) 0.0511(17) 0.0217(13) 0.0001(12) -0.0090(11) -0.0234(14)
C20 0.0405(14) 0.0241(12) 0.0205(12) -0.0061(9) 0.0015(10) -0.0093(10)
C21 0.0222(11) 0.0158(10) 0.0146(10) 0.0007(8) 0.0005(8) -0.0026(8)
C22 0.0250(12) 0.0321(13) 0.0205(11) -0.0026(10) -0.0040(9) -0.0078(10)
C23 0.080(3) 0.092(3) 0.0400(19) -0.0102(19) -0.0209(19) -0.048(2)
C24 0.0284(13) 0.0417(15) 0.0243(13) 0.0082(11) -0.0056(10) -0.0146(11)
C25 0.0304(15) 0.0507(19) 0.056(2) 0.0096(16) -0.0079(14) -0.0009(14)
C26 0.0483(19) 0.0399(17) 0.055(2) -0.0010(15) 0.0051(16) 0.0081(15)
C27 0.0482(17) 0.0359(15) 0.0291(14) -0.0047(11) 0.0069(13) -0.0060(13)
C28 0.0319(13) 0.0350(14) 0.0207(12) -0.0008(10) -0.0012(10) -0.0125(11)
C29 0.0247(12) 0.0300(12) 0.0190(11) 0.0010(9) -0.0013(9) -0.0100(10)
C30 0.0414(16) 0.0451(16) 0.0237(13) -0.0062(11) -0.0032(11) -0.0229(13)
C31 0.095(3) 0.047(2) 0.046(2) -0.0192(16) 0.009(2) -0.014(2)
O1 0.0188(7) 0.0150(7) 0.0209(8) -0.0057(6) -0.0062(6) 0.0019(6)
O2 0.0239(8) 0.0176(8) 0.0248(8) -0.0078(6) -0.0104(7) 0.0053(6)
O3 0.0290(9) 0.0160(8) 0.0368(10) -0.0086(7) -0.0107(8) 0.0052(7)
O4 0.0292(9) 0.0234(8) 0.0256(9) -0.0030(7) -0.0125(7) 0.0086(7)
O5 0.0311(9) 0.0232(8) 0.0231(9) -0.0092(7) 0.0060(7) -0.0110(7)
O6 0.0183(8) 0.0204(8) 0.0220(8) -0.0071(6) -0.0061(6) -0.0011(6)
O7 0.0738(17) 0.0580(15) 0.0443(13) -0.0288(11) 0.0375(12) -0.0405(13)
O8 0.0377(11) 0.0446(12) 0.0230(9) -0.0167(8) -0.0004(8) -0.0001(9)
O9 0.0259(8) 0.0238(8) 0.0194(8) -0.0009(6) -0.0080(7) -0.0089(7)
O10 0.0269(8) 0.0162(7) 0.0203(8) -0.0055(6) -0.0010(7) -0.0061(6)
O11 0.0394(11) 0.0251(9) 0.0308(10) -0.0017(7) -0.0061(8) -0.0180(8)
O12 0.0397(10) 0.0233(9) 0.0212(9) 0.0001(7) -0.0046(8) -0.0085(8)
O13 0.0180(8) 0.0146(7) 0.0259(8) -0.0072(6) -0.0085(6) 0.0028(6)
O14 0.0199(8) 0.0145(7) 0.0246(8) -0.0086(6) -0.0094(6) 0.0009(6)
O15 0.0295(10) 0.0648(15) 0.0363(11) -0.0208(10) -0.0051(9) 0.0004(10)
O16 0.065(3) 0.049(3) 0.052(3) -0.013(2) -0.008(2) 0.001(2)
Zr1 0.01349(9) 0.00984(9) 0.01550(10) -0.00334(7) -0.00399(7) 0.00027(6)

loop_
_atom_type_symbol
_atom_type_scat_dispersion_real
_atom_type_scat_dispersion_imag
_atom_type_scat_Cromer_Mann_a1
_atom_type_scat_Cromer_Mann_b1
_atom_type_scat_Cromer_Mann_a2
_atom_type_scat_Cromer_Mann_b2
_atom_type_scat_Cromer_Mann_a3
_atom_type_scat_Cromer_Mann_b3
_atom_type_scat_Cromer_Mann_a4
_atom_type_scat_Cromer_Mann_b4
_atom_type_scat_Cromer_Mann_c
_atom_type_scat_source
C 0.0033 0.0016 2.3100 20.8439 1.0200 10.2075 1.5886 0.5687 0.8650 51.6512 0.2156 'International Tables Vol C 4.2.6.8 and 6.1.1.4'
H 0.0000 0.0000 0.4930 10.5109 0.3229 26.1257 0.1402 3.1424 0.0408 57.7998 0.0030 'International Tables Vol C 4.2.6.8 and 6.1.1.4'
O 0.0106 0.0060 3.0485 13.2771 2.2868 5.7011 1.5463 0.3239 0.8670 32.9089 0.2508 'International Tables Vol C 4.2.6.8 and 6.1.1.4'
N 0.0061 0.0033 12.2126 0.0057 3.1322 9.8933 2.0125 28.9975 1.1663 0.5826 -11.5290 'International Tables Vol C 4.2.6.8 and 6.1.1.4'
Zr -2.9673 0.5597 17.8765 1.2762 10.9480 11.9160 5.4173 0.1176 3.6572 87.6627 2.0693 'International Tables Vol C 4.2.6.8 and 6.1.1.4'

loop_
_geom_angle_atom_site_label_1
_geom_angle_site_symmetry_1
_geom_angle_atom_site_label_2
_geom_angle_atom_site_label_3
_geom_angle_site_symmetry_3
_geom_angle
_geom_angle_publ_flag
C13 . N1 C14 . 108.7(2) yes
C13 . N1 H11 . 125.9 no
C14 . N1 H11 . 125.2 no
C8 . N2 C14 . 109.1(2) yes
C8 . N2 H21 . 125.4 no
C14 . N2 H21 . 125.4 no
C21 . N3 C22 . 108.5(2) yes
C21 . N3 H31 . 125.0 no
C22 . N3 H31 . 125.5 no
C16 . N4 C22 . 108.8(2) yes
C16 . N4 H41 . 125.6 no
C22 . N4 H41 . 124.4 no
C29 . N5 C30 . 108.1(2) yes
C29 . N5 H51 . 125.2 no
C30 . N5 H51 . 126.6 no
C24 . N6 C30 . 108.8(2) yes
C24 . N6 H61 . 126.4 no
C30 . N6 H61 . 124.7 no
C2 . C1 O1 . 113.32(18) yes
C2 . C1 O3 . 120.60(19) yes
O1 . C1 O3 . 126.1(2) yes
C1 . C2 O2 . 112.55(18) yes
C1 . C2 O4 . 119.9(2) yes
O2 . C2 O4 . 127.5(2) yes
C4 . C3 O5 . 112.6(2) yes
C4 . C3 O7 . 121.5(2) yes
O5 . C3 O7 . 125.9(2) yes
C3 . C4 O6 . 112.68(19) yes
C3 . C4 O8 . 120.1(2) yes
O6 . C4 O8 . 127.2(2) yes
C6 . C5 O9 . 113.02(19) yes
C6 . C5 O11 . 120.1(2) yes
O9 . C5 O11 . 126.8(2) yes
C5 . C6 O10 . 112.04(18) yes
C5 . C6 O12 . 121.5(2) yes
O10 . C6 O12 . 126.4(2) yes
C7 2_665 C7 O14 2_665 115.9(2) yes
C7 2_665 C7 O13 . 116.7(2) yes
O14 2_665 C7 O13 . 127.40(19) yes
N2 . C8 C9 . 132.9(2) yes
N2 . C8 C13 . 106.1(2) yes
C9 . C8 C13 . 121.0(2) yes
C8 . C9 C10 . 117.4(2) yes
C8 . C9 H91 . 121.6 no
C10 . C9 H91 . 121.0 no
C9 . C10 C11 . 121.9(3) yes
C9 . C10 H101 . 121.9 no
C11 . C10 H101 . 116.1 no
C10 . C11 C12 . 120.4(3) yes
C10 . C11 C15 . 116.8(3) yes
C12 . C11 C15 . 122.7(3) yes
C11 . C12 C13 . 117.8(2) yes
C11 . C12 H121 . 121.4 no
C13 . C12 H121 . 120.8 no
C12 . C13 C8 . 121.5(3) yes
C12 . C13 N1 . 132.0(2) yes
C8 . C13 N1 . 106.5(2) yes
N1 . C14 N2 . 109.7(3) yes
N1 . C14 H141 . 125.8 no
N2 . C14 H141 . 124.6 no
C11 . C15 H153 . 110.2 no
C11 . C15 H152 . 110.1 no
H153 . C15 H152 . 108.1 no
C11 . C15 H151 . 111.9 no
H153 . C15 H151 . 107.7 no
H152 . C15 H151 . 108.6 no
N4 . C16 C17 . 132.3(2) yes
N4 . C16 C21 . 106.3(2) yes
C17 . C16 C21 . 121.4(2) yes
C16 . C17 C18 . 116.3(3) yes
C16 . C17 H171 . 121.9 no
C18 . C17 H171 . 121.8 no
C17 . C18 C19 . 122.8(2) yes
C17 . C18 H181 . 118.7 no
C19 . C18 H181 . 118.5 no
C18 . C19 C20 . 120.1(2) yes
C18 . C19 C23 . 119.3(3) yes
C20 . C19 C23 . 120.5(3) yes
C19 . C20 C21 . 117.3(2) yes
C19 . C20 H201 . 122.1 no
C21 . C20 H201 . 120.6 no
N3 . C21 C16 . 106.34(19) yes
N3 . C21 C20 . 131.6(2) yes
C16 . C21 C20 . 122.1(2) yes
N3 . C22 N4 . 110.0(2) yes
N3 . C22 H221 . 124.8 no
N4 . C22 H221 . 125.1 no
C19 . C23 H233 . 110.0 no
C19 . C23 H232 . 109.7 no
H233 . C23 H232 . 109.6 no
C19 . C23 H231 . 111.4 no
H233 . C23 H231 . 107.8 no
H232 . C23 H231 . 108.4 no
N6 . C24 C25 . 132.9(3) yes
N6 . C24 C29 . 106.1(3) yes
C25 . C24 C29 . 121.0(3) yes
C24 . C25 C26 . 116.8(3) yes
C24 . C25 H251 . 121.5 no
C26 . C25 H251 . 121.7 no
C25 . C26 C27 . 123.2(3) yes
C25 . C26 H261 . 118.3 no
C27 . C26 H261 . 118.5 no
C26 . C27 C28 . 119.9(3) yes
C26 . C27 C31 . 120.5(3) yes
C28 . C27 C31 . 119.6(3) yes
C27 . C28 C29 . 117.0(3) yes
C27 . C28 H281 . 121.0 no
C29 . C28 H281 . 122.0 no
C28 . C29 C24 . 122.1(3) yes
C28 . C29 N5 . 131.2(2) yes
C24 . C29 N5 . 106.7(2) yes
N5 . C30 N6 . 110.3(3) yes
N5 . C30 H301 . 125.1 no
N6 . C30 H301 . 124.6 no
C27 . C31 H313 . 110.4 no
C27 . C31 H312 . 111.0 no
H313 . C31 H312 . 107.7 no
C27 . C31 H311 . 111.4 no
H313 . C31 H311 . 108.7 no
H312 . C31 H311 . 107.6 no
C1 . O1 Zr1 . 120.35(13) yes
C2 . O2 Zr1 . 121.13(14) yes
C3 . O5 Zr1 . 123.38(15) yes
C4 . O6 Zr1 . 119.93(14) yes
C5 . O9 Zr1 . 119.08(14) yes
C6 . O10 Zr1 . 115.42(13) yes
C7 . O13 Zr1 . 116.37(13) yes
C7 2_665 O14 Zr1 . 120.93(13) yes
H154 . O15 H155 . 103.0 no
O13 . Zr1 O6 . 130.24(6) yes
O13 . Zr1 O14 . 70.07(5) yes
O6 . Zr1 O14 . 76.00(6) yes
O13 . Zr1 O10 . 71.16(6) yes
O6 . Zr1 O10 . 136.76(6) yes
O14 . Zr1 O10 . 80.19(6) yes
O13 . Zr1 O9 . 136.60(6) yes
O6 . Zr1 O9 . 70.94(6) yes
O14 . Zr1 O9 . 83.42(6) yes
O10 . Zr1 O9 . 70.90(6) yes
O13 . Zr1 O1 . 68.79(5) yes
O6 . Zr1 O1 . 138.41(6) yes
O14 . Zr1 O1 . 138.41(5) yes
O10 . Zr1 O1 . 81.26(6) yes
O9 . Zr1 O1 . 124.27(6) yes
O13 . Zr1 O2 . 138.58(6) yes
O6 . Zr1 O2 . 74.73(6) yes
O14 . Zr1 O2 . 149.18(6) yes
O10 . Zr1 O2 . 115.84(6) yes
O9 . Zr1 O2 . 78.13(6) yes
O13 . Zr1 O5 . 72.63(6) yes
O6 . Zr1 O5 . 71.36(6) yes
O14 . Zr1 O5 . 88.83(7) yes
O10 . Zr1 O5 . 143.76(6) yes
O9 . Zr1 O5 . 142.28(6) yes
O1 . Zr1 O2 . 72.11(6) yes
O1 . Zr1 O5 . 84.66(6) yes
O2 . Zr1 O5 . 90.85(7) yes

loop_
_geom_bond_atom_site_label_1
_geom_bond_atom_site_label_2
_geom_bond_site_symmetry_2
_geom_bond_distance
_geom_bond_publ_flag
N1 C13 . 1.384(4) yes
N1 C14 . 1.333(3) yes
N1 H11 . 0.853 no
N2 C8 . 1.392(3) yes
N2 C14 . 1.315(4) yes
N2 H21 . 0.878 no
N3 C21 . 1.387(3) yes
N3 C22 . 1.323(3) yes
N3 H31 . 0.861 no
N4 C16 . 1.385(3) yes
N4 C22 . 1.318(3) yes
N4 H41 . 0.851 no
N5 C29 . 1.380(3) yes
N5 C30 . 1.328(3) yes
N5 H51 . 0.861 no
N6 C24 . 1.384(4) yes
N6 C30 . 1.314(4) yes
N6 H61 . 0.866 no
C1 C2 . 1.540(3) yes
C1 O1 . 1.285(3) yes
C1 O3 . 1.214(3) yes
C2 O2 . 1.281(3) yes
C2 O4 . 1.216(3) yes
C3 C4 . 1.545(3) yes
C3 O5 . 1.288(3) yes
C3 O7 . 1.205(3) yes
C4 O6 . 1.277(3) yes
C4 O8 . 1.219(3) yes
C5 C6 . 1.538(3) yes
C5 O9 . 1.280(3) yes
C5 O11 . 1.220(3) yes
C6 O10 . 1.295(3) yes
C6 O12 . 1.214(3) yes
C7 C7 2_665 1.528(4) yes
C7 O14 2_665 1.258(2) yes
C7 O13 . 1.235(3) yes
C8 C9 . 1.377(4) yes
C8 C13 . 1.387(3) yes
C9 C10 . 1.388(4) yes
C9 H91 . 0.924 no
C10 C11 . 1.400(4) yes
C10 H101 . 1.057 no
C11 C12 . 1.373(4) yes
C11 C15 . 1.548(4) yes
C12 C13 . 1.396(4) yes
C12 H121 . 0.927 no
C14 H141 . 0.938 no
C15 H153 . 1.013 no
C15 H152 . 1.014 no
C15 H151 . 1.005 no
C16 C17 . 1.379(3) yes
C16 C21 . 1.386(3) yes
C17 C18 . 1.376(4) yes
C17 H171 . 0.925 no
C18 C19 . 1.406(5) yes
C18 H181 . 0.932 no
C19 C20 . 1.371(4) yes
C19 C23 . 1.513(4) yes
C20 C21 . 1.383(3) yes
C20 H201 . 0.917 no
C22 H221 . 0.929 no
C23 H233 . 0.954 no
C23 H232 . 0.956 no
C23 H231 . 0.956 no
C24 C25 . 1.378(5) yes
C24 C29 . 1.387(4) yes
C25 C26 . 1.364(5) yes
C25 H251 . 0.923 no
C26 C27 . 1.400(5) yes
C26 H261 . 0.952 no
C27 C28 . 1.381(4) yes
C27 C31 . 1.500(5) yes
C28 C29 . 1.387(4) yes
C28 H281 . 0.939 no
C30 H301 . 0.943 no
C31 H313 . 0.972 no
C31 H312 . 0.969 no
C31 H311 . 0.976 no
O1 Zr1 . 2.1586(15) yes
O2 Zr1 . 2.1567(15) yes
O5 Zr1 . 2.1173(17) yes
O6 Zr1 . 2.2211(16) yes
O9 Zr1 . 2.1675(16) yes
O10 Zr1 . 2.2052(16) yes
O13 Zr1 . 2.3606(15) yes
O14 Zr1 . 2.2210(15) yes
O15 H154 . 0.826 no
O15 H155 . 0.826 no

loop_
_geom_hbond_atom_site_label_D
_geom_hbond_atom_site_label_H
_geom_hbond_atom_site_label_A
_geom_hbond_site_symmetry_A
_geom_hbond_angle_DHA
_geom_hbond_distance_DH
_geom_hbond_distance_HA
_geom_hbond_distance_DA
_geom_hbond_publ_flag
C9 H91 O14 1_545 164 0.92 2.34 3.241(4) yes
C12 H121 O5 . 124 0.93 2.55 3.163(4) yes
C12 H121 O7 . 155 0.93 2.50 3.360(4) yes
C14 H141 O3 2_655 134 0.94 2.27 2.996(4) yes
C15 H153 O5 . 143 1.01 2.54 3.398(4) yes
C22 H221 O11 2_766 156 0.93 2.24 3.112(4) yes
C28 H281 O8 . 158 0.94 2.57 3.453(4) yes
C30 H301 O2 2_766 121 0.94 2.52 3.115(4) yes
C30 H301 O12 1_556 125 0.94 2.56 3.202(4) yes
C31 H312 O4 . 142 0.97 2.52 3.337(4) yes
N5 H51 O15 . 157 0.86 1.90 2.712(4) yes
N2 H21 O1 2_655 150 0.88 2.15 2.950(4) yes
N2 H21 O13 2_655 143 0.88 2.52 3.270(4) yes
N3 H31 O3 2_756 131 0.86 2.19 2.826(4) yes
N3 H31 O4 2_756 147 0.86 2.18 2.941(4) yes
N6 H61 O6 2_766 167 0.87 1.96 2.815(4) yes
N4 H41 O10 1_556 169 0.85 1.94 2.783(4) yes
N1 H11 O12 2_665 160 0.85 2.10 2.916(4) yes
O15 H154 O8 . 164 0.83 2.04 2.842(4) yes
O15 H155 O7 2_666 147 0.83 2.00 2.725(4) yes
